data_1543104
loop_
_publ_author_name
'Tsoureas, Nikolaos'
'Kilpatrick, Alexander F. R.'
'Inman, Christopher J.'
'Cloke, F. Geoffrey N.'

_publ_section_title
;
 Steric control of redox events in organo-uranium chemistry: synthesis and
 characterisation of U(v) oxo and nitrido complexes
;
_journal_issue 7
_journal_name_full 'Chem. Sci.'
_journal_page_first 4624
_journal_paper_doi 10.1039/C6SC00632A
_journal_volume 7
_journal_year 2016
_chemical_formula_moiety 'C72 H126 N Na1 O6 Si4 U2'
_chemical_formula_sum 'C120 H204 N2 Na O6 Si8 U4'
_chemical_formula_weight 2970.66
_chemical_name_systematic
;
 ?
;
_chemical_properties_physical 'Air-sensitive, Moisture-sensitive, Oxygen-sensitive'
_space_group_crystal_system triclinic
_space_group_IT_number 2
_space_group_name_Hall '-P 1'
_space_group_name_H-M_alt 'P -1'
_symmetry_space_group_name_Hall '-P 1'
_symmetry_space_group_name_H-M 'P -1'
_atom_sites_solution_hydrogens geom
_audit_creation_method SHELXL-2013
_audit_update_record
;
2016-01-26 deposited with the CCDC.
2016-04-11 downloaded from the CCDC.
;
_cell_angle_alpha 98.997(3)
_cell_angle_beta 99.477(2)
_cell_angle_gamma 109.711(3)
_cell_formula_units_Z 1
_cell_length_a 12.3696(4)
_cell_length_b 13.4214(5)
_cell_length_c 21.7314(6)
_cell_measurement_reflns_used 9152
_cell_measurement_temperature 173(2)
_cell_measurement_theta_max 69.9180
_cell_measurement_theta_min 4.1950
_cell_volume 3261.6(2)
_computing_cell_refinement
;
CrysAlisPro, Agilent Technologies,
Version 1.171.37.34i (release 04-08-2014 CrysAlis171 .NET)
(compiled Aug  4 2014,14:34:23)
;
_computing_data_collection
;
CrysAlisPro, Agilent Technologies,
Version 1.171.37.34i (release 04-08-2014 CrysAlis171 .NET)
(compiled Aug  4 2014,14:34:23)
;
_computing_data_reduction
;
CrysAlisPro, Agilent Technologies,
Version 1.171.37.34i (release 04-08-2014 CrysAlis171 .NET)
(compiled Aug  4 2014,14:34:23)
;
_computing_structure_refinement 'SHELXL-2013 (Sheldrick, 2013)'
_computing_structure_solution 'DIRDIFF 2008'
_diffrn_ambient_temperature 173(2)
_diffrn_detector_area_resol_mean 16.1033
_diffrn_measured_fraction_theta_full 0.982
_diffrn_measured_fraction_theta_max 0.961
_diffrn_measurement_device_type 'Xcalibur, Eos, Gemini ultra'
_diffrn_measurement_method '\w scans'
_diffrn_radiation_type CuK\a
_diffrn_radiation_wavelength 1.54184
_diffrn_reflns_av_R_equivalents 0.0397
_diffrn_reflns_av_unetI/netI 0.0566
_diffrn_reflns_Laue_measured_fraction_full 0.982
_diffrn_reflns_Laue_measured_fraction_max 0.961
_diffrn_reflns_limit_h_max 14
_diffrn_reflns_limit_h_min -14
_diffrn_reflns_limit_k_max 16
_diffrn_reflns_limit_k_min -14
_diffrn_reflns_limit_l_max 26
_diffrn_reflns_limit_l_min -24
_diffrn_reflns_number 19866
_diffrn_reflns_point_group_measured_fraction_full 0.982
_diffrn_reflns_point_group_measured_fraction_max 0.961
_diffrn_reflns_theta_full 67.684
_diffrn_reflns_theta_max 70.167
_diffrn_reflns_theta_min 3.593
_diffrn_source 'sealed X-ray tube'
_diffrn_source_type 'Enhance Ultra (Cu) X-ray Source'
_exptl_absorpt_coefficient_mu 14.900
_exptl_absorpt_correction_T_max 1.00000
_exptl_absorpt_correction_T_min 0.60094
_exptl_absorpt_correction_type multi-scan
_exptl_absorpt_process_details
;
CrysAlisPro, Agilent Technologies,
Version 1.171.37.34i (release 04-08-2014 CrysAlis171 .NET)
(compiled Aug  4 2014,14:34:23)
Empirical absorption correction using spherical harmonics,
 implemented in SCALE3 ABSPACK scaling algorithm.
Empirical absorption correction using spherical harmonics,
 implemented in SCALE3 ABSPACK scaling algorithm.
;
_exptl_crystal_colour 'dark brown'
_exptl_crystal_density_diffrn 1.512
_exptl_crystal_density_meas ?
_exptl_crystal_description irregular
_exptl_crystal_F_000 1477
_exptl_crystal_recrystallization_method 'Re-crystallisation from solvent: Et2O/THF'
_exptl_crystal_size_max 0.150
_exptl_crystal_size_mid 0.120
_exptl_crystal_size_min 0.080
_refine_diff_density_max 1.544
_refine_diff_density_min -1.006
_refine_diff_density_rms 0.147
_refine_ls_extinction_method none
_refine_ls_goodness_of_fit_ref 1.024
_refine_ls_hydrogen_treatment constr
_refine_ls_matrix_type full
_refine_ls_number_parameters 625
_refine_ls_number_reflns 11925
_refine_ls_number_restraints 148
_refine_ls_restrained_S_all 1.017
_refine_ls_R_factor_all 0.0488
_refine_ls_R_factor_gt 0.0338
_refine_ls_shift/su_max 0.017
_refine_ls_shift/su_mean 0.000
_refine_ls_structure_factor_coef Fsqd
_refine_ls_weighting_details 'w=1/[\s^2^(Fo^2^)+(0.0421P)^2^+3.8670P] where P=(Fo^2^+2Fc^2^)/3'
_refine_ls_weighting_scheme calc
_refine_ls_wR_factor_gt 0.0840
_refine_ls_wR_factor_ref 0.0908
_reflns_Friedel_coverage 0.000
_reflns_number_gt 9505
_reflns_number_total 11925
_reflns_threshold_expression 'I > 2\s(I)'
_cod_data_source_file c6sc00632a2.cif
_cod_data_source_block 10
_cod_depositor_comments
;
The following automatic conversions were performed:

'_exptl_crystal_density_meas' value 'not measured' was changed to '?'
- the value is perceived as not measured.

Automatic conversion script
Id: cif_fix_values 4268 2015-11-12 08:31:59Z antanas 

 Adding full bibliography for 1543100--1543105.cif.

2023-04-19
Z value and formula fixed to values more according to usual
chemical conventions.                 miguel
;
_cod_original_formula_weight 1485.33
_cod_original_formula_units_Z 2
_cod_original_formula_sum 'C60 H102 N Na0.50 O3 Si4 U2'
_cod_database_code 1543104
_shelx_space_group_comment
;
The symmetry employed for this shelxl refinement is uniquely defined
by the following loop, which should always be used as a source of
symmetry information in preference to the above space-group names.
They are only intended as comments.
;
_shelx_estimated_absorpt_t_min 0.213
_shelx_estimated_absorpt_t_max 0.382
_shelxl_version_number 2013-3

loop_
_space_group_symop_operation_xyz
'x, y, z'
'-x, -y, -z'

loop_
_atom_site_label
_atom_site_type_symbol
_atom_site_fract_x
_atom_site_fract_y
_atom_site_fract_z
_atom_site_U_iso_or_equiv
_atom_site_adp_type
_atom_site_occupancy
_atom_site_site_symmetry_order
_atom_site_calc_flag
_atom_site_refinement_flags_posn
_atom_site_refinement_flags_adp
_atom_site_refinement_flags_occupancy
_atom_site_disorder_assembly
_atom_site_disorder_group
C1 C -0.1669(6) 0.2120(5) 0.2851(4) 0.0365(15) Uani 1 1 d . . . . .
H1 H -0.2001 0.2661 0.2913 0.044 Uiso 1 1 calc R U . . .
C2 C -0.1140(6) 0.2168(6) 0.2336(4) 0.0420(18) Uani 1 1 d . . . . .
H2 H -0.1265 0.2680 0.2105 0.050 Uiso 1 1 calc R U . . .
C3 C -0.0455(6) 0.1630(6) 0.2077(3) 0.0376(16) Uani 1 1 d . . . . .
H3 H -0.0246 0.1855 0.1706 0.045 Uiso 1 1 calc R U . . .
C4 C -0.0008(6) 0.0847(5) 0.2230(3) 0.0334(14) Uani 1 1 d . . . . .
H4 H 0.0466 0.0709 0.1951 0.040 Uiso 1 1 calc R U . . .
C5 C -0.0078(6) 0.0205(5) 0.2694(3) 0.0305(14) Uani 1 1 d . . . . .
C6 C -0.0704(5) 0.0151(5) 0.3189(3) 0.0275(13) Uani 1 1 d . . . . .
H6 H -0.0591 -0.0358 0.3426 0.033 Uiso 1 1 calc R U . . .
C7 C -0.1436(6) 0.0629(5) 0.3425(3) 0.0290(13) Uani 1 1 d . . . . .
H7 H -0.1744 0.0305 0.3749 0.035 Uiso 1 1 calc R U . . .
C8 C -0.1846(6) 0.1463(5) 0.3316(3) 0.0319(14) Uani 1 1 d . . . . .
C9 C 0.2549(7) 0.2577(6) 0.4266(3) 0.0379(16) Uani 1 1 d . . . . .
C10 C 0.1616(9) 0.1787(7) 0.4443(4) 0.053(2) Uani 1 1 d . . . . .
C11 C 0.0870(7) 0.2288(7) 0.4646(3) 0.0460(19) Uani 1 1 d . . . . .
C12 C 0.0874(9) 0.4252(9) 0.4844(4) 0.062(3) Uani 1 1 d . . . . .
H12A H 0.0139 0.3912 0.4974 0.093 Uiso 1 1 calc R U . . .
H12B H 0.0719 0.4604 0.4495 0.093 Uiso 1 1 calc R U . . .
H12C H 0.1458 0.4797 0.5210 0.093 Uiso 1 1 calc R U . . .
C13 C 0.1348(6) 0.3392(6) 0.4618(3) 0.0366(15) Uani 1 1 d . . . . .
C14 C 0.2378(6) 0.3564(6) 0.4395(3) 0.0330(14) Uani 1 1 d . . . . .
C15 C 0.3264(7) 0.4657(7) 0.4382(4) 0.050(2) Uani 1 1 d . . . . .
H15A H 0.3906 0.4552 0.4204 0.076 Uiso 1 1 calc R U . . .
H15B H 0.3587 0.5109 0.4819 0.076 Uiso 1 1 calc R U . . .
H15C H 0.2873 0.5019 0.4115 0.076 Uiso 1 1 calc R U . . .
C16A C 0.1797(19) 0.0711(15) 0.4441(9) 0.050(3) Uani 0.534(18) 1 d . . P A 3
H16A H 0.2440 0.0701 0.4234 0.075 Uiso 0.534(18) 1 calc R U P A 3
H16B H 0.1068 0.0104 0.4206 0.075 Uiso 0.534(18) 1 calc R U P A 3
H16C H 0.1998 0.0640 0.4884 0.075 Uiso 0.534(18) 1 calc R U P A 3
C17A C -0.0164(18) 0.2015(16) 0.4992(9) 0.050(3) Uani 0.534(18) 1 d . . P A 3
H17A H -0.0438 0.2622 0.5045 0.075 Uiso 0.534(18) 1 calc R U P A 3
H17B H 0.0110 0.1895 0.5413 0.075 Uiso 0.534(18) 1 calc R U P A 3
H17C H -0.0816 0.1356 0.4735 0.075 Uiso 0.534(18) 1 calc R U P A 3
C16B C 0.131(2) 0.0633(17) 0.4581(10) 0.050(3) Uani 0.466(18) 1 d . . P A 4
H16D H 0.1843 0.0306 0.4431 0.075 Uiso 0.466(18) 1 calc R U P A 4
H16E H 0.0491 0.0178 0.4357 0.075 Uiso 0.466(18) 1 calc R U P A 4
H16F H 0.1396 0.0690 0.5043 0.075 Uiso 0.466(18) 1 calc R U P A 4
C17B C 0.001(2) 0.1617(18) 0.4955(10) 0.050(3) Uani 0.466(18) 1 d . . P A 4
H17D H -0.0487 0.2009 0.5089 0.075 Uiso 0.466(18) 1 calc R U P A 4
H17E H 0.0426 0.1465 0.5331 0.075 Uiso 0.466(18) 1 calc R U P A 4
H17F H -0.0495 0.0930 0.4650 0.075 Uiso 0.466(18) 1 calc R U P A 4
C18 C -0.4406(7) 0.1272(10) 0.3095(5) 0.070(3) Uani 1 1 d . . . . .
H18A H -0.4625 0.0538 0.2834 0.106 Uiso 1 1 calc R U . . .
H18B H -0.4265 0.1796 0.2821 0.106 Uiso 1 1 calc R U . . .
H18C H -0.5049 0.1304 0.3298 0.106 Uiso 1 1 calc R U . . .
C19 C -0.3437(9) 0.0628(9) 0.4258(6) 0.076(3) Uani 1 1 d . . . . .
H19A H -0.3641 -0.0114 0.4012 0.113 Uiso 1 1 calc R U . . .
H19B H -0.4116 0.0680 0.4419 0.113 Uiso 1 1 calc R U . . .
H19C H -0.2765 0.0804 0.4621 0.113 Uiso 1 1 calc R U . . .
C20 C -0.2650(9) 0.2996(8) 0.4210(5) 0.066(3) Uani 1 1 d . . . . .
H20A H -0.1933 0.3189 0.4546 0.099 Uiso 1 1 calc R U . . .
H20B H -0.3302 0.3019 0.4408 0.099 Uiso 1 1 calc R U . . .
H20C H -0.2515 0.3514 0.3933 0.099 Uiso 1 1 calc R U . . .
C21 C 0.2115(8) -0.0231(8) 0.2399(6) 0.066(3) Uani 1 1 d . . . . .
H21A H 0.2434 -0.0802 0.2314 0.099 Uiso 1 1 calc R U . . .
H21B H 0.2626 0.0319 0.2784 0.099 Uiso 1 1 calc R U . . .
H21C H 0.2084 0.0109 0.2033 0.099 Uiso 1 1 calc R U . . .
C22 C 0.0630(11) -0.1652(8) 0.3145(5) 0.072(3) Uani 1 1 d . . . . .
H22A H 0.0990 -0.2177 0.3019 0.109 Uiso 1 1 calc R U . . .
H22B H -0.0175 -0.2040 0.3182 0.109 Uiso 1 1 calc R U . . .
H22C H 0.1101 -0.1165 0.3558 0.109 Uiso 1 1 calc R U . . .
C23 C -0.0401(9) -0.1822(7) 0.1772(5) 0.065(3) Uani 1 1 d . . . . .
H23A H -0.0097 -0.2396 0.1659 0.098 Uiso 1 1 calc R U . . .
H23B H -0.0420 -0.1436 0.1426 0.098 Uiso 1 1 calc R U . . .
H23C H -0.1201 -0.2147 0.1835 0.098 Uiso 1 1 calc R U . . .
C25 C 0.4521(6) 0.5631(5) 0.2155(3) 0.0297(13) Uani 1 1 d . . . . .
H25 H 0.5014 0.6366 0.2195 0.036 Uiso 1 1 calc R U . . .
C26 C 0.3668(6) 0.5232(5) 0.1573(3) 0.0318(14) Uani 1 1 d . . . . .
H26 H 0.3773 0.5757 0.1318 0.038 Uiso 1 1 calc R U . . .
C27 C 0.2688(6) 0.4257(6) 0.1260(4) 0.0360(15) Uani 1 1 d . . . . .
C28 C 0.2237(6) 0.3248(6) 0.1452(4) 0.0369(15) Uani 1 1 d . . . . .
H28 H 0.1496 0.2773 0.1183 0.044 Uiso 1 1 calc R U . . .
C29 C 0.2632(6) 0.2798(5) 0.1944(4) 0.0361(16) Uani 1 1 d . . . . .
H29 H 0.2173 0.2047 0.1880 0.043 Uiso 1 1 calc R U . . .
C30 C 0.3521(7) 0.3174(6) 0.2498(4) 0.0388(16) Uani 1 1 d . . . . .
H30 H 0.3534 0.2611 0.2711 0.047 Uiso 1 1 calc R U . . .
C31 C 0.4420(6) 0.4190(6) 0.2829(4) 0.0371(16) Uani 1 1 d . . . . .
H31 H 0.4827 0.4159 0.3232 0.044 Uiso 1 1 calc R U . . .
C32 C 0.4857(6) 0.5247(6) 0.2699(3) 0.0341(15) Uani 1 1 d . . . . .
C33 C 0.2589(10) 0.5373(9) 0.0097(4) 0.067(3) Uani 1 1 d . . . . .
H33A H 0.2179 0.5242 -0.0351 0.100 Uiso 1 1 calc R U . . .
H33B H 0.3435 0.5555 0.0126 0.100 Uiso 1 1 calc R U . . .
H33C H 0.2469 0.5977 0.0354 0.100 Uiso 1 1 calc R U . . .
C34 C 0.2340(12) 0.3035(10) -0.0074(5) 0.088(4) Uani 1 1 d . . . . .
H34A H 0.1987 0.2925 -0.0530 0.132 Uiso 1 1 calc R U . . .
H34B H 0.2021 0.2355 0.0063 0.132 Uiso 1 1 calc R U . . .
H34C H 0.3199 0.3259 -0.0008 0.132 Uiso 1 1 calc R U . . .
C35 C 0.0335(8) 0.3674(9) 0.0243(5) 0.073(3) Uani 1 1 d . . . . .
H35A H 0.0018 0.3615 -0.0210 0.109 Uiso 1 1 calc R U . . .
H35B H 0.0126 0.4210 0.0508 0.109 Uiso 1 1 calc R U . . .
H35C H 0.0000 0.2966 0.0348 0.109 Uiso 1 1 calc R U . . .
C37A C 0.685(3) 0.757(2) 0.3151(16) 0.081(3) Uani 0.607(15) 1 d . . P B 1
H37A H 0.6217 0.7839 0.3050 0.121 Uiso 0.607(15) 1 calc R U P B 1
H37B H 0.7228 0.7536 0.2788 0.121 Uiso 0.607(15) 1 calc R U P B 1
H37C H 0.7444 0.8063 0.3532 0.121 Uiso 0.607(15) 1 calc R U P B 1
C36A C 0.5922(15) 0.6734(17) 0.4108(10) 0.081(3) Uani 0.607(15) 1 d . . P B 1
H36A H 0.5386 0.7121 0.4030 0.121 Uiso 0.607(15) 1 calc R U P B 1
H36B H 0.6664 0.7233 0.4404 0.121 Uiso 0.607(15) 1 calc R U P B 1
H36C H 0.5554 0.6125 0.4298 0.121 Uiso 0.607(15) 1 calc R U P B 1
C38A C 0.7221(16) 0.5492(16) 0.3517(11) 0.081(3) Uani 0.607(15) 1 d . . P B 1
H38A H 0.6764 0.4779 0.3584 0.121 Uiso 0.607(15) 1 calc R U P B 1
H38B H 0.7813 0.5925 0.3912 0.121 Uiso 0.607(15) 1 calc R U P B 1
H38C H 0.7617 0.5395 0.3170 0.121 Uiso 0.607(15) 1 calc R U P B 1
C37B C 0.702(4) 0.738(4) 0.303(2) 0.081(3) Uani 0.393(15) 1 d . . P B 2
H37D H 0.6917 0.7176 0.2560 0.121 Uiso 0.393(15) 1 calc R U P B 2
H37E H 0.7857 0.7659 0.3236 0.121 Uiso 0.393(15) 1 calc R U P B 2
H37F H 0.6690 0.7939 0.3127 0.121 Uiso 0.393(15) 1 calc R U P B 2
C36B C 0.615(2) 0.604(3) 0.4061(15) 0.081(3) Uani 0.393(15) 1 d . . P B 2
H36D H 0.5675 0.5285 0.4047 0.121 Uiso 0.393(15) 1 calc R U P B 2
H36E H 0.5789 0.6522 0.4248 0.121 Uiso 0.393(15) 1 calc R U P B 2
H36F H 0.6950 0.6231 0.4324 0.121 Uiso 0.393(15) 1 calc R U P B 2
C38B C 0.741(2) 0.562(3) 0.3094(17) 0.081(3) Uani 0.393(15) 1 d . . P B 2
H38D H 0.7485 0.5668 0.2656 0.121 Uiso 0.393(15) 1 calc R U P B 2
H38E H 0.7169 0.4856 0.3124 0.121 Uiso 0.393(15) 1 calc R U P B 2
H38F H 0.8176 0.6043 0.3394 0.121 Uiso 0.393(15) 1 calc R U P B 2
C39A C 0.322(3) 0.717(2) 0.3867(12) 0.053(3) Uani 0.410(19) 1 d . . P C 5
H39A H 0.2914 0.6919 0.4226 0.079 Uiso 0.410(19) 1 calc R U P C 5
H39B H 0.3385 0.7948 0.3920 0.079 Uiso 0.410(19) 1 calc R U P C 5
H39C H 0.3954 0.7039 0.3858 0.079 Uiso 0.410(19) 1 calc R U P C 5
C43A C 0.050(3) 0.547(2) 0.3541(12) 0.053(3) Uani 0.410(19) 1 d . . P C 5
H43A H -0.0303 0.4946 0.3354 0.079 Uiso 0.410(19) 1 calc R U P C 5
H43B H 0.0477 0.6123 0.3803 0.079 Uiso 0.410(19) 1 calc R U P C 5
H43C H 0.0941 0.5146 0.3811 0.079 Uiso 0.410(19) 1 calc R U P C 5
C39B C 0.2702(19) 0.6946(14) 0.3968(8) 0.053(3) Uani 0.590(19) 1 d . . P C 6
H39D H 0.2149 0.6466 0.4168 0.079 Uiso 0.590(19) 1 calc R U P C 6
H39E H 0.2720 0.7687 0.4089 0.079 Uiso 0.590(19) 1 calc R U P C 6
H39F H 0.3494 0.6943 0.4115 0.079 Uiso 0.590(19) 1 calc R U P C 6
C43B C 0.012(2) 0.5231(15) 0.3282(9) 0.053(3) Uani 0.590(19) 1 d . . P C 6
H43D H -0.0563 0.4751 0.2939 0.079 Uiso 0.590(19) 1 calc R U P C 6
H43E H -0.0094 0.5782 0.3530 0.079 Uiso 0.590(19) 1 calc R U P C 6
H43F H 0.0360 0.4803 0.3564 0.079 Uiso 0.590(19) 1 calc R U P C 6
C40 C 0.3874(8) 0.7824(7) 0.2783(7) 0.078(4) Uani 1 1 d . . . . .
H40A H 0.3986 0.7912 0.2356 0.116 Uiso 1 1 calc R U . . .
H40B H 0.4532 0.7673 0.3012 0.116 Uiso 1 1 calc R U . . .
H40C H 0.3846 0.8493 0.3024 0.116 Uiso 1 1 calc R U . . .
C41 C 0.1854(10) 0.6621(8) 0.1505(5) 0.063(3) Uani 1 1 d . . . . .
H41A H 0.2644 0.7124 0.1510 0.095 Uiso 1 1 calc R U . . .
H41B H 0.1278 0.6959 0.1403 0.095 Uiso 1 1 calc R U . . .
H41C H 0.1647 0.5950 0.1180 0.095 Uiso 1 1 calc R U . . .
C42 C -0.0325(8) 0.5014(8) 0.1870(7) 0.080(4) Uani 1 1 d . . . . .
H42A H -0.0866 0.4594 0.2100 0.120 Uiso 1 1 calc R U . . .
H42B H -0.0230 0.4518 0.1520 0.120 Uiso 1 1 calc R U . . .
H42C H -0.0647 0.5512 0.1695 0.120 Uiso 1 1 calc R U . . .
C44 C 0.2298(9) 0.6538(6) 0.3230(4) 0.047(2) Uani 1 1 d . . . . .
C45 C 0.2732(7) 0.6893(6) 0.2719(4) 0.0451(19) Uani 1 1 d . . . . .
C46 C 0.1842(7) 0.6357(6) 0.2158(4) 0.0414(17) Uani 1 1 d . . . . .
C47 C 0.0857(7) 0.5657(6) 0.2325(5) 0.047(2) Uani 1 1 d . . . . .
C48 C 0.1139(8) 0.5789(7) 0.2991(4) 0.051(2) Uani 1 1 d . . . . .
C49A C 0.7982(15) 0.085(2) 0.0475(8) 0.064(2) Uani 0.66(3) 1 d . U P D 7
H49A H 0.7755 0.0517 0.0833 0.076 Uiso 0.66(3) 1 calc R U P D 7
H49B H 0.8328 0.1653 0.0635 0.076 Uiso 0.66(3) 1 calc R U P D 7
C50A C 0.8872(9) 0.0449(9) 0.0217(5) 0.064(2) Uani 0.66(3) 1 d . U P D 7
H50A H 0.9694 0.0957 0.0414 0.076 Uiso 0.66(3) 1 calc R U P D 7
H50B H 0.8780 -0.0283 0.0287 0.076 Uiso 0.66(3) 1 calc R U P D 7
C49B C 0.783(3) 0.025(4) 0.0433(16) 0.064(2) Uani 0.34(3) 1 d . U P D 8
H49C H 0.8000 0.0701 0.0871 0.076 Uiso 0.34(3) 1 calc R U P D 8
H49D H 0.7471 -0.0522 0.0443 0.076 Uiso 0.34(3) 1 calc R U P D 8
C50B C 0.8872(9) 0.0449(9) 0.0217(5) 0.064(2) Uani 0.34(3) 1 d . U P D 8
H50C H 0.9195 -0.0119 0.0280 0.076 Uiso 0.34(3) 1 calc R U P D 8
H50D H 0.9475 0.1166 0.0452 0.076 Uiso 0.34(3) 1 calc R U P D 8
C51 C 0.8533(10) 0.0424(11) -0.0488(6) 0.080(3) Uani 1 1 d . . . . .
H51A H 0.8296 -0.0321 -0.0751 0.096 Uiso 1 1 calc R U . D 7
H51B H 0.9202 0.0917 -0.0624 0.096 Uiso 1 1 calc R U . D 7
C52 C 0.7504(8) 0.0803(9) -0.0560(5) 0.061(2) Uani 1 1 d . . . . .
H52A H 0.7780 0.1593 -0.0540 0.073 Uiso 1 1 calc R U . . .
H52B H 0.6923 0.0410 -0.0971 0.073 Uiso 1 1 calc R U . . .
C53A C 0.474(3) 0.1848(17) -0.0850(10) 0.071(2) Uani 0.68(6) 1 d . U P E 9
H53A H 0.5526 0.2273 -0.0908 0.085 Uiso 0.68(6) 1 calc R U P E 9
H53B H 0.4654 0.2182 -0.0429 0.085 Uiso 0.68(6) 1 calc R U P E 9
C54A C 0.3793(11) 0.1840(9) -0.1375(5) 0.071(2) Uani 0.68(6) 1 d . U P E 9
H54A H 0.3093 0.1854 -0.1214 0.085 Uiso 0.68(6) 1 calc R U P E 9
H54B H 0.4081 0.2473 -0.1568 0.085 Uiso 0.68(6) 1 calc R U P E 9
C53B C 0.426(7) 0.174(4) -0.076(2) 0.071(2) Uani 0.32(6) 1 d . U P E 10
H53C H 0.3653 0.1613 -0.0504 0.085 Uiso 0.32(6) 1 calc R U P E 10
H53D H 0.4948 0.2399 -0.0531 0.085 Uiso 0.32(6) 1 calc R U P E 10
C54B C 0.3793(11) 0.1840(9) -0.1375(5) 0.071(2) Uani 0.32(6) 1 d . U P E 10
H54C H 0.4379 0.2444 -0.1494 0.085 Uiso 0.32(6) 1 calc R U P E 10
H54D H 0.3072 0.2007 -0.1373 0.085 Uiso 0.32(6) 1 calc R U P E 10
C55 C 0.3507(9) 0.0816(9) -0.1843(5) 0.066(3) Uani 1 1 d . . . . .
H55A H 0.3703 0.0962 -0.2252 0.080 Uiso 1 1 calc R U . E 9
H55B H 0.2656 0.0362 -0.1928 0.080 Uiso 1 1 calc R U . E 9
C56 C 0.4238(10) 0.0270(8) -0.1544(4) 0.063(3) Uani 1 1 d . . . . .
H56A H 0.3770 -0.0516 -0.1611 0.075 Uiso 1 1 calc R U . . .
H56B H 0.4929 0.0355 -0.1734 0.075 Uiso 1 1 calc R U . . .
C57 C 0.3617(9) 0.2414(11) 0.4096(4) 0.082(4) Uani 1 1 d . . . . .
H57A H 0.3498 0.1642 0.4031 0.123 Uiso 1 1 calc R U . . .
H57B H 0.4314 0.2837 0.4445 0.123 Uiso 1 1 calc R U . . .
H57C H 0.3737 0.2657 0.3701 0.123 Uiso 1 1 calc R U . . .
C58 C 0.6544(8) 0.2516(8) 0.0972(6) 0.073(3) Uani 1 1 d . . . . .
H58A H 0.6834 0.2742 0.0598 0.088 Uiso 1 1 calc R U . D 7
H58B H 0.7110 0.2258 0.1212 0.088 Uiso 1 1 calc R U . D 7
C59A C 0.4601(11) 0.2050(9) 0.1043(7) 0.090(3) Uani 0.66(3) 1 d . U P D 7
H59A H 0.4387 0.1688 0.1393 0.108 Uiso 0.66(3) 1 calc R U P D 7
H59B H 0.3872 0.1894 0.0715 0.108 Uiso 0.66(3) 1 calc R U P D 7
C60A C 0.524(3) 0.326(2) 0.1299(15) 0.090(3) Uani 0.66(3) 1 d . U P D 7
H60A H 0.5011 0.3657 0.0988 0.108 Uiso 0.66(3) 1 calc R U P D 7
H60B H 0.5046 0.3494 0.1708 0.108 Uiso 0.66(3) 1 calc R U P D 7
C61A C 0.6424(10) 0.3440(9) 0.1392(7) 0.090(3) Uani 0.66(3) 1 d . U P D 7
H61A H 0.6762 0.3487 0.1847 0.108 Uiso 0.66(3) 1 calc R U P D 7
H61B H 0.6850 0.4131 0.1281 0.108 Uiso 0.66(3) 1 calc R U P D 7
C59B C 0.4601(11) 0.2050(9) 0.1043(7) 0.090(3) Uani 0.34(3) 1 d . U P D 8
H59C H 0.4541 0.1853 0.1460 0.108 Uiso 0.34(3) 1 calc R U P D 8
H59D H 0.3806 0.1759 0.0752 0.108 Uiso 0.34(3) 1 calc R U P D 8
C60B C 0.523(6) 0.334(5) 0.113(3) 0.090(3) Uani 0.34(3) 1 d . U P D 8
H60C H 0.5148 0.3557 0.0714 0.108 Uiso 0.34(3) 1 calc R U P D 8
H60D H 0.4929 0.3751 0.1431 0.108 Uiso 0.34(3) 1 calc R U P D 8
C61B C 0.6424(10) 0.3440(9) 0.1392(7) 0.090(3) Uani 0.34(3) 1 d . U P D 8
H61C H 0.6530 0.3373 0.1844 0.108 Uiso 0.34(3) 1 calc R U P D 8
H61D H 0.7004 0.4144 0.1369 0.108 Uiso 0.34(3) 1 calc R U P D 8
N1 N 0.1512(5) 0.3711(4) 0.3069(3) 0.0313(12) Uani 1 1 d . . . . .
O1 O 0.4617(6) 0.0770(5) -0.0875(3) 0.0507(14) Uani 1 1 d . . . . .
O2 O 0.7001(5) 0.0556(6) -0.0030(3) 0.0536(15) Uani 1 1 d . . . . .
O3 O 0.5403(5) 0.1680(5) 0.0768(3) 0.0463(13) Uani 1 1 d . . . . .
Na1 Na 0.5000 0.0000 0.0000 0.0331(8) Uani 1 2 d S . P D .
Si1 Si 0.05847(18) -0.08445(16) 0.25289(11) 0.0402(5) Uani 1 1 d . . . . .
Si2 Si -0.30315(18) 0.16124(18) 0.37282(11) 0.0437(5) Uani 1 1 d . . . . .
Si3 Si 0.62383(18) 0.61877(18) 0.33059(11) 0.0444(5) Uani 1 1 d . . . . .
Si4 Si 0.1983(2) 0.41161(19) 0.04062(10) 0.0471(5) Uani 1 1 d . . . . .
U1 U 0.05698(2) 0.23349(2) 0.33450(2) 0.02357(6) Uani 1 1 d . . . . .
U2 U 0.24582(2) 0.46629(2) 0.25322(2) 0.02487(6) Uani 1 1 d . . . . .

loop_
_atom_site_aniso_label
_atom_site_aniso_U_11
_atom_site_aniso_U_22
_atom_site_aniso_U_33
_atom_site_aniso_U_23
_atom_site_aniso_U_13
_atom_site_aniso_U_12
C1 0.031(3) 0.028(3) 0.048(4) 0.004(3) 0.000(3) 0.013(3)
C2 0.036(4) 0.029(3) 0.057(5) 0.017(3) -0.001(3) 0.008(3)
C3 0.037(4) 0.032(3) 0.021(3) 0.001(3) -0.005(3) -0.008(3)
C4 0.033(3) 0.028(3) 0.032(4) 0.005(3) 0.007(3) 0.004(3)
C5 0.024(3) 0.027(3) 0.030(3) -0.004(3) -0.003(3) 0.006(3)
C6 0.020(3) 0.014(3) 0.034(3) 0.000(2) -0.003(3) -0.004(2)
C7 0.026(3) 0.023(3) 0.031(3) 0.003(2) 0.003(3) 0.002(3)
C8 0.023(3) 0.027(3) 0.036(4) -0.002(3) 0.003(3) 0.004(3)
C9 0.046(4) 0.046(4) 0.029(4) 0.007(3) 0.006(3) 0.029(4)
C10 0.075(6) 0.039(4) 0.035(4) 0.008(3) -0.016(4) 0.023(4)
C11 0.045(4) 0.056(5) 0.019(3) 0.015(3) -0.005(3) 0.001(4)
C12 0.072(6) 0.096(7) 0.026(4) -0.005(4) 0.005(4) 0.052(6)
C13 0.035(4) 0.042(4) 0.031(4) 0.006(3) 0.005(3) 0.014(3)
C14 0.036(4) 0.036(3) 0.024(3) 0.009(3) 0.000(3) 0.012(3)
C15 0.040(4) 0.047(4) 0.034(4) 0.008(3) -0.013(3) -0.010(4)
C16A 0.059(6) 0.043(5) 0.047(5) 0.028(4) 0.007(4) 0.011(6)
C17A 0.059(6) 0.043(5) 0.047(5) 0.028(4) 0.007(4) 0.011(6)
C16B 0.059(6) 0.043(5) 0.047(5) 0.028(4) 0.007(4) 0.011(6)
C17B 0.059(6) 0.043(5) 0.047(5) 0.028(4) 0.007(4) 0.011(6)
C18 0.028(4) 0.101(8) 0.064(6) -0.012(6) 0.000(4) 0.021(5)
C19 0.062(6) 0.080(7) 0.100(9) 0.028(6) 0.047(6) 0.029(6)
C20 0.059(6) 0.052(5) 0.079(7) -0.010(5) 0.011(5) 0.024(5)
C21 0.038(5) 0.057(5) 0.100(8) 0.001(5) 0.022(5) 0.019(4)
C22 0.108(9) 0.058(6) 0.078(7) 0.017(5) 0.028(6) 0.061(6)
C23 0.063(6) 0.044(5) 0.071(7) -0.017(4) 0.004(5) 0.017(5)
C25 0.022(3) 0.029(3) 0.033(4) 0.006(3) 0.007(3) 0.003(3)
C26 0.028(3) 0.028(3) 0.033(4) 0.002(3) 0.002(3) 0.007(3)
C27 0.033(4) 0.036(4) 0.035(4) 0.002(3) 0.005(3) 0.013(3)
C28 0.032(4) 0.028(3) 0.043(4) -0.001(3) 0.003(3) 0.007(3)
C29 0.032(4) 0.022(3) 0.052(5) 0.004(3) 0.014(3) 0.007(3)
C30 0.041(4) 0.033(4) 0.056(5) 0.018(3) 0.016(4) 0.025(3)
C31 0.031(4) 0.038(4) 0.048(4) 0.017(3) 0.008(3) 0.019(3)
C32 0.029(3) 0.033(3) 0.036(4) 0.006(3) 0.003(3) 0.010(3)
C33 0.081(7) 0.080(7) 0.026(4) 0.013(4) 0.006(4) 0.015(6)
C34 0.129(11) 0.097(9) 0.033(5) -0.015(5) -0.002(6) 0.060(8)
C35 0.044(5) 0.071(7) 0.076(7) 0.014(6) -0.015(5) 0.003(5)
C37A 0.047(5) 0.074(6) 0.086(8) 0.008(6) -0.024(5) 0.001(4)
C36A 0.047(5) 0.074(6) 0.086(8) 0.008(6) -0.024(5) 0.001(4)
C38A 0.047(5) 0.074(6) 0.086(8) 0.008(6) -0.024(5) 0.001(4)
C37B 0.047(5) 0.074(6) 0.086(8) 0.008(6) -0.024(5) 0.001(4)
C36B 0.047(5) 0.074(6) 0.086(8) 0.008(6) -0.024(5) 0.001(4)
C38B 0.047(5) 0.074(6) 0.086(8) 0.008(6) -0.024(5) 0.001(4)
C39A 0.086(11) 0.055(6) 0.037(6) 0.016(4) 0.031(6) 0.040(7)
C43A 0.086(11) 0.055(6) 0.037(6) 0.016(4) 0.031(6) 0.040(7)
C39B 0.086(11) 0.055(6) 0.037(6) 0.016(4) 0.031(6) 0.040(7)
C43B 0.086(11) 0.055(6) 0.037(6) 0.016(4) 0.031(6) 0.040(7)
C40 0.045(5) 0.024(4) 0.152(12) 0.013(5) 0.014(6) 0.006(4)
C41 0.103(8) 0.056(5) 0.059(6) 0.032(5) 0.028(6) 0.052(6)
C42 0.041(5) 0.054(6) 0.131(11) 0.020(6) -0.010(6) 0.015(5)
C44 0.078(6) 0.040(4) 0.032(4) 0.004(3) 0.006(4) 0.038(4)
C45 0.045(4) 0.026(3) 0.064(5) 0.006(3) 0.006(4) 0.018(3)
C46 0.056(5) 0.037(4) 0.045(4) 0.017(3) 0.015(4) 0.031(4)
C47 0.039(4) 0.034(4) 0.074(6) 0.016(4) 0.013(4) 0.021(3)
C48 0.072(6) 0.046(4) 0.066(6) 0.030(4) 0.043(5) 0.043(5)
C49A 0.053(4) 0.083(6) 0.056(4) 0.012(4) 0.008(3) 0.031(5)
C50A 0.053(4) 0.083(6) 0.056(4) 0.012(4) 0.008(3) 0.031(5)
C49B 0.053(4) 0.083(6) 0.056(4) 0.012(4) 0.008(3) 0.031(5)
C50B 0.053(4) 0.083(6) 0.056(4) 0.012(4) 0.008(3) 0.031(5)
C51 0.056(6) 0.107(9) 0.077(8) 0.015(7) 0.030(6) 0.028(6)
C52 0.047(5) 0.075(6) 0.060(6) 0.025(5) 0.017(4) 0.015(5)
C53A 0.105(7) 0.070(5) 0.045(4) 0.012(3) 0.005(4) 0.047(5)
C54A 0.105(7) 0.070(5) 0.045(4) 0.012(3) 0.005(4) 0.047(5)
C53B 0.105(7) 0.070(5) 0.045(4) 0.012(3) 0.005(4) 0.047(5)
C54B 0.105(7) 0.070(5) 0.045(4) 0.012(3) 0.005(4) 0.047(5)
C55 0.065(6) 0.073(6) 0.046(5) 0.017(5) -0.016(5) 0.018(5)
C56 0.094(8) 0.048(5) 0.041(5) 0.010(4) 0.005(5) 0.027(5)
C57 0.079(7) 0.158(12) 0.035(5) 0.006(6) -0.004(5) 0.090(8)
C58 0.044(5) 0.062(6) 0.101(9) -0.012(6) 0.003(5) 0.024(5)
C59A 0.067(4) 0.059(4) 0.126(6) -0.017(4) 0.036(4) 0.012(3)
C60A 0.067(4) 0.059(4) 0.126(6) -0.017(4) 0.036(4) 0.012(3)
C61A 0.067(4) 0.059(4) 0.126(6) -0.017(4) 0.036(4) 0.012(3)
C59B 0.067(4) 0.059(4) 0.126(6) -0.017(4) 0.036(4) 0.012(3)
C60B 0.067(4) 0.059(4) 0.126(6) -0.017(4) 0.036(4) 0.012(3)
C61B 0.067(4) 0.059(4) 0.126(6) -0.017(4) 0.036(4) 0.012(3)
N1 0.033(3) 0.025(3) 0.030(3) 0.009(2) 0.005(2) 0.005(2)
O1 0.067(4) 0.060(4) 0.028(3) 0.013(2) 0.002(3) 0.030(3)
O2 0.035(3) 0.086(4) 0.040(3) 0.013(3) 0.008(2) 0.024(3)
O3 0.045(3) 0.047(3) 0.043(3) 0.002(2) 0.005(2) 0.018(3)
Na1 0.0327(19) 0.039(2) 0.0296(19) 0.0076(15) 0.0067(15) 0.0165(17)
Si1 0.0351(10) 0.0332(10) 0.0498(12) -0.0033(8) 0.0085(9) 0.0157(9)
Si2 0.0306(10) 0.0443(11) 0.0516(13) -0.0042(9) 0.0063(9) 0.0166(9)
Si3 0.0310(10) 0.0475(12) 0.0431(12) 0.0169(9) -0.0071(9) 0.0045(9)
Si4 0.0476(12) 0.0484(12) 0.0314(11) -0.0013(9) -0.0058(9) 0.0121(10)
U1 0.02437(11) 0.02017(10) 0.02351(11) 0.00444(8) 0.00069(8) 0.00754(8)
U2 0.02566(11) 0.02120(11) 0.02783(12) 0.00717(8) 0.00433(8) 0.00900(9)

loop_
_atom_type_symbol
_atom_type_description
_atom_type_scat_dispersion_real
_atom_type_scat_dispersion_imag
_atom_type_scat_source
C C 0.0181 0.0091 'International Tables Vol C Tables 4.2.6.8 and 6.1.1.4'
H H 0.0000 0.0000 'International Tables Vol C Tables 4.2.6.8 and 6.1.1.4'
N N 0.0311 0.0180 'International Tables Vol C Tables 4.2.6.8 and 6.1.1.4'
O O 0.0492 0.0322 'International Tables Vol C Tables 4.2.6.8 and 6.1.1.4'
Na Na 0.1353 0.1239 'International Tables Vol C Tables 4.2.6.8 and 6.1.1.4'
Si Si 0.2541 0.3302 'International Tables Vol C Tables 4.2.6.8 and 6.1.1.4'
U U -4.3638 13.4090 'International Tables Vol C Tables 4.2.6.8 and 6.1.1.4'

loop_
_geom_angle_atom_site_label_1
_geom_angle_atom_site_label_2
_geom_angle_atom_site_label_3
_geom_angle
_geom_angle_site_symmetry_1
_geom_angle_site_symmetry_3
C2 C1 C8 136.5(6) . .
C2 C1 U1 75.4(4) . .
C8 C1 U1 78.9(4) . .
C2 C1 H1 111.7 . .
C8 C1 H1 111.7 . .
U1 C1 H1 126.9 . .
C1 C2 C3 134.5(7) . .
C1 C2 U1 74.9(4) . .
C3 C2 U1 74.8(4) . .
C1 C2 H2 112.7 . .
C3 C2 H2 112.7 . .
U1 C2 H2 132.6 . .
C4 C3 C2 136.0(7) . .
C4 C3 U1 75.0(4) . .
C2 C3 U1 74.9(4) . .
C4 C3 H3 112.0 . .
C2 C3 H3 112.0 . .
U1 C3 H3 133.9 . .
C3 C4 C5 136.6(7) . .
C3 C4 U1 75.0(4) . .
C5 C4 U1 77.1(4) . .
C3 C4 H4 111.7 . .
C5 C4 H4 111.7 . .
U1 C4 H4 130.7 . .
C4 C5 C6 129.6(6) . .
C4 C5 Si1 112.3(5) . .
C6 C5 Si1 117.4(5) . .
C4 C5 U1 72.8(4) . .
C6 C5 U1 74.8(3) . .
Si1 C5 U1 140.0(3) . .
C7 C6 C5 138.2(6) . .
C7 C6 U1 77.5(3) . .
C5 C6 U1 75.4(4) . .
C7 C6 H6 110.9 . .
C5 C6 H6 110.9 . .
U1 C6 H6 131.2 . .
C6 C7 C8 137.5(6) . .
C6 C7 U1 73.6(3) . .
C8 C7 U1 75.4(4) . .
C6 C7 H7 111.2 . .
C8 C7 H7 111.2 . .
U1 C7 H7 137.6 . .
C7 C8 C1 130.4(6) . .
C7 C8 Si2 117.0(5) . .
C1 C8 Si2 111.5(5) . .
C7 C8 U1 75.4(4) . .
C1 C8 U1 70.9(4) . .
Si2 C8 U1 144.4(3) . .
C14 C9 C10 106.8(7) . .
C14 C9 C57 126.8(9) . .
C10 C9 C57 125.5(8) . .
C14 C9 U1 74.1(4) . .
C10 C9 U1 77.5(4) . .
C57 C9 U1 122.7(5) . .
C11 C10 C9 108.3(7) . .
C11 C10 C16A 138.0(11) . .
C9 C10 C16A 113.1(11) . .
C11 C10 C16B 111.6(12) . .
C9 C10 C16B 139.0(12) . .
C11 C10 U1 74.2(4) . .
C9 C10 U1 73.0(4) . .
C16A C10 U1 124.7(8) . .
C16B C10 U1 126.7(9) . .
C10 C11 C13 107.7(7) . .
C10 C11 C17B 113.2(12) . .
C13 C11 C17B 137.3(12) . .
C10 C11 C17A 137.2(10) . .
C13 C11 C17A 114.0(10) . .
C10 C11 U1 77.2(4) . .
C13 C11 U1 73.2(4) . .
C17B C11 U1 127.3(9) . .
C17A C11 U1 123.5(8) . .
C13 C12 H12A 109.5 . .
C13 C12 H12B 109.5 . .
H12A C12 H12B 109.5 . .
C13 C12 H12C 109.5 . .
H12A C12 H12C 109.5 . .
H12B C12 H12C 109.5 . .
C14 C13 C11 108.2(7) . .
C14 C13 C12 126.2(8) . .
C11 C13 C12 125.4(8) . .
C14 C13 U1 75.4(4) . .
C11 C13 U1 77.4(4) . .
C12 C13 U1 117.5(5) . .
C13 C14 C9 109.0(7) . .
C13 C14 C15 125.8(7) . .
C9 C14 C15 124.7(7) . .
C13 C14 U1 75.2(4) . .
C9 C14 U1 76.5(4) . .
C15 C14 U1 121.4(4) . .
C14 C15 H15A 109.5 . .
C14 C15 H15B 109.5 . .
H15A C15 H15B 109.5 . .
C14 C15 H15C 109.5 . .
H15A C15 H15C 109.5 . .
H15B C15 H15C 109.5 . .
C10 C16A H16A 109.5 . .
C10 C16A H16B 109.5 . .
H16A C16A H16B 109.5 . .
C10 C16A H16C 109.5 . .
H16A C16A H16C 109.5 . .
H16B C16A H16C 109.5 . .
C11 C17A H17A 109.5 . .
C11 C17A H17B 109.5 . .
H17A C17A H17B 109.5 . .
C11 C17A H17C 109.5 . .
H17A C17A H17C 109.5 . .
H17B C17A H17C 109.5 . .
C10 C16B H16D 109.5 . .
C10 C16B H16E 109.5 . .
H16D C16B H16E 109.5 . .
C10 C16B H16F 109.5 . .
H16D C16B H16F 109.5 . .
H16E C16B H16F 109.5 . .
C11 C17B H17D 109.5 . .
C11 C17B H17E 109.5 . .
H17D C17B H17E 109.5 . .
C11 C17B H17F 109.5 . .
H17D C17B H17F 109.5 . .
H17E C17B H17F 109.5 . .
Si2 C18 H18A 109.5 . .
Si2 C18 H18B 109.5 . .
H18A C18 H18B 109.5 . .
Si2 C18 H18C 109.5 . .
H18A C18 H18C 109.5 . .
H18B C18 H18C 109.5 . .
Si2 C19 H19A 109.5 . .
Si2 C19 H19B 109.5 . .
H19A C19 H19B 109.5 . .
Si2 C19 H19C 109.5 . .
H19A C19 H19C 109.5 . .
H19B C19 H19C 109.5 . .
Si2 C20 H20A 109.5 . .
Si2 C20 H20B 109.5 . .
H20A C20 H20B 109.5 . .
Si2 C20 H20C 109.5 . .
H20A C20 H20C 109.5 . .
H20B C20 H20C 109.5 . .
Si1 C21 H21A 109.5 . .
Si1 C21 H21B 109.5 . .
H21A C21 H21B 109.5 . .
Si1 C21 H21C 109.5 . .
H21A C21 H21C 109.5 . .
H21B C21 H21C 109.5 . .
Si1 C22 H22A 109.5 . .
Si1 C22 H22B 109.5 . .
H22A C22 H22B 109.5 . .
Si1 C22 H22C 109.5 . .
H22A C22 H22C 109.5 . .
H22B C22 H22C 109.5 . .
Si1 C23 H23A 109.5 . .
Si1 C23 H23B 109.5 . .
H23A C23 H23B 109.5 . .
Si1 C23 H23C 109.5 . .
H23A C23 H23C 109.5 . .
H23B C23 H23C 109.5 . .
C26 C25 C32 138.0(6) . .
C26 C25 U2 77.3(4) . .
C32 C25 U2 74.2(4) . .
C26 C25 H25 111.0 . .
C32 C25 H25 111.0 . .
U2 C25 H25 133.2 . .
C25 C26 C27 137.4(7) . .
C25 C26 U2 73.6(4) . .
C27 C26 U2 75.3(4) . .
C25 C26 H26 111.3 . .
C27 C26 H26 111.3 . .
U2 C26 H26 137.5 . .
C26 C27 C28 130.5(7) . .
C26 C27 Si4 117.7(5) . .
C28 C27 Si4 110.9(5) . .
C26 C27 U2 75.4(4) . .
C28 C27 U2 70.1(4) . .
Si4 C27 U2 144.8(3) . .
C29 C28 C27 135.2(7) . .
C29 C28 U2 76.1(4) . .
C27 C28 U2 79.7(4) . .
C29 C28 H28 112.4 . .
C27 C28 H28 112.4 . .
U2 C28 H28 123.2 . .
C30 C29 C28 136.0(7) . .
C30 C29 U2 76.0(4) . .
C28 C29 U2 73.7(4) . .
C30 C29 H29 112.0 . .
C28 C29 H29 112.0 . .
U2 C29 H29 134.2 . .
C29 C30 C31 136.2(7) . .
C29 C30 U2 74.7(4) . .
C31 C30 U2 74.0(4) . .
C29 C30 H30 111.9 . .
C31 C30 H30 111.9 . .
U2 C30 H30 136.3 . .
C30 C31 C32 135.1(7) . .
C30 C31 U2 75.8(4) . .
C32 C31 U2 76.1(4) . .
C30 C31 H31 112.4 . .
C32 C31 H31 112.4 . .
U2 C31 H31 129.6 . .
C25 C32 C31 130.5(7) . .
C25 C32 Si3 116.5(5) . .
C31 C32 Si3 112.3(5) . .
C25 C32 U2 76.0(4) . .
C31 C32 U2 73.6(4) . .
Si3 C32 U2 138.1(4) . .
Si4 C33 H33A 109.5 . .
Si4 C33 H33B 109.5 . .
H33A C33 H33B 109.5 . .
Si4 C33 H33C 109.5 . .
H33A C33 H33C 109.5 . .
H33B C33 H33C 109.5 . .
Si4 C34 H34A 109.5 . .
Si4 C34 H34B 109.5 . .
H34A C34 H34B 109.5 . .
Si4 C34 H34C 109.5 . .
H34A C34 H34C 109.5 . .
H34B C34 H34C 109.5 . .
Si4 C35 H35A 109.5 . .
Si4 C35 H35B 109.5 . .
H35A C35 H35B 109.5 . .
Si4 C35 H35C 109.5 . .
H35A C35 H35C 109.5 . .
H35B C35 H35C 109.5 . .
Si3 C37A H37A 109.5 . .
Si3 C37A H37B 109.5 . .
H37A C37A H37B 109.5 . .
Si3 C37A H37C 109.5 . .
H37A C37A H37C 109.5 . .
H37B C37A H37C 109.5 . .
Si3 C36A H36A 109.5 . .
Si3 C36A H36B 109.5 . .
H36A C36A H36B 109.5 . .
Si3 C36A H36C 109.5 . .
H36A C36A H36C 109.5 . .
H36B C36A H36C 109.5 . .
Si3 C38A H38A 109.5 . .
Si3 C38A H38B 109.5 . .
H38A C38A H38B 109.5 . .
Si3 C38A H38C 109.5 . .
H38A C38A H38C 109.5 . .
H38B C38A H38C 109.5 . .
Si3 C37B H37D 109.5 . .
Si3 C37B H37E 109.5 . .
H37D C37B H37E 109.5 . .
Si3 C37B H37F 109.5 . .
H37D C37B H37F 109.5 . .
H37E C37B H37F 109.5 . .
Si3 C36B H36D 109.5 . .
Si3 C36B H36E 109.5 . .
H36D C36B H36E 109.5 . .
Si3 C36B H36F 109.5 . .
H36D C36B H36F 109.5 . .
H36E C36B H36F 109.5 . .
Si3 C38B H38D 109.5 . .
Si3 C38B H38E 109.5 . .
H38D C38B H38E 109.5 . .
Si3 C38B H38F 109.5 . .
H38D C38B H38F 109.5 . .
H38E C38B H38F 109.5 . .
C44 C39A H39A 109.5 . .
C44 C39A H39B 109.5 . .
H39A C39A H39B 109.5 . .
C44 C39A H39C 109.5 . .
H39A C39A H39C 109.5 . .
H39B C39A H39C 109.5 . .
C48 C43A H43A 109.5 . .
C48 C43A H43B 109.5 . .
H43A C43A H43B 109.5 . .
C48 C43A H43C 109.5 . .
H43A C43A H43C 109.5 . .
H43B C43A H43C 109.5 . .
C44 C39B H39D 109.5 . .
C44 C39B H39E 109.5 . .
H39D C39B H39E 109.5 . .
C44 C39B H39F 109.5 . .
H39D C39B H39F 109.5 . .
H39E C39B H39F 109.5 . .
C48 C43B H43D 109.5 . .
C48 C43B H43E 109.5 . .
H43D C43B H43E 109.5 . .
C48 C43B H43F 109.5 . .
H43D C43B H43F 109.5 . .
H43E C43B H43F 109.5 . .
C45 C40 H40A 109.5 . .
C45 C40 H40B 109.5 . .
H40A C40 H40B 109.5 . .
C45 C40 H40C 109.5 . .
H40A C40 H40C 109.5 . .
H40B C40 H40C 109.5 . .
C46 C41 H41A 109.5 . .
C46 C41 H41B 109.5 . .
H41A C41 H41B 109.5 . .
C46 C41 H41C 109.5 . .
H41A C41 H41C 109.5 . .
H41B C41 H41C 109.5 . .
C47 C42 H42A 109.5 . .
C47 C42 H42B 109.5 . .
H42A C42 H42B 109.5 . .
C47 C42 H42C 109.5 . .
H42A C42 H42C 109.5 . .
H42B C42 H42C 109.5 . .
C45 C44 C48 108.2(7) . .
C45 C44 C39A 109.7(13) . .
C48 C44 C39A 141.9(13) . .
C45 C44 C39B 134.3(11) . .
C48 C44 C39B 116.0(11) . .
C45 C44 U2 77.3(4) . .
C48 C44 U2 73.7(4) . .
C39A C44 U2 118.9(9) . .
C39B C44 U2 124.9(7) . .
C44 C45 C46 107.9(8) . .
C44 C45 C40 124.9(9) . .
C46 C45 C40 126.4(9) . .
C44 C45 U2 74.3(4) . .
C46 C45 U2 74.5(4) . .
C40 C45 U2 125.0(5) . .
C45 C46 C47 108.1(8) . .
C45 C46 C41 126.0(8) . .
C47 C46 C41 125.2(9) . .
C45 C46 U2 76.9(4) . .
C47 C46 U2 72.8(4) . .
C41 C46 U2 124.1(5) . .
C48 C47 C46 107.4(8) . .
C48 C47 C42 127.3(9) . .
C46 C47 C42 124.8(9) . .
C48 C47 U2 75.9(4) . .
C46 C47 U2 78.0(4) . .
C42 C47 U2 118.6(6) . .
C44 C48 C47 108.3(7) . .
C44 C48 C43B 135.5(11) . .
C47 C48 C43B 115.6(11) . .
C44 C48 C43A 112.1(14) . .
C47 C48 C43A 139.0(15) . .
C44 C48 U2 77.3(4) . .
C47 C48 U2 74.7(4) . .
C43B C48 U2 120.4(7) . .
C43A C48 U2 120.8(10) . .
O2 C49A C50A 106.9(12) . .
O2 C49A H49A 110.3 . .
C50A C49A H49A 110.3 . .
O2 C49A H49B 110.3 . .
C50A C49A H49B 110.3 . .
H49A C49A H49B 108.6 . .
C51 C50A C49A 101.5(9) . .
C51 C50A H50A 111.5 . .
C49A C50A H50A 111.5 . .
C51 C50A H50B 111.5 . .
C49A C50A H50B 111.5 . .
H50A C50A H50B 109.3 . .
O2 C49B H49C 110.3 . .
O2 C49B H49D 110.3 . .
H49C C49B H49D 108.6 . .
C50A C51 C52 105.2(8) . .
C50A C51 H51A 110.7 . .
C52 C51 H51A 110.7 . .
C50A C51 H51B 110.7 . .
C52 C51 H51B 110.7 . .
H51A C51 H51B 108.8 . .
O2 C52 C51 104.4(8) . .
O2 C52 H52A 110.9 . .
C51 C52 H52A 110.9 . .
O2 C52 H52B 110.9 . .
C51 C52 H52B 110.9 . .
H52A C52 H52B 108.9 . .
O1 C53A C54A 107.2(15) . .
O1 C53A H53A 110.3 . .
C54A C53A H53A 110.3 . .
O1 C53A H53B 110.3 . .
C54A C53A H53B 110.3 . .
H53A C53A H53B 108.5 . .
C55 C54A C53A 104.2(11) . .
C55 C54A H54A 110.9 . .
C53A C54A H54A 110.9 . .
C55 C54A H54B 110.9 . .
C53A C54A H54B 110.9 . .
H54A C54A H54B 108.9 . .
O1 C53B H53C 110.6 . .
O1 C53B H53D 110.6 . .
H53C C53B H53D 108.7 . .
C54A C55 C56 105.2(8) . .
C54A C55 H55A 110.7 . .
C56 C55 H55A 110.7 . .
C54A C55 H55B 110.7 . .
C56 C55 H55B 110.7 . .
H55A C55 H55B 108.8 . .
O1 C56 C55 107.1(8) . .
O1 C56 H56A 110.3 . .
C55 C56 H56A 110.3 . .
O1 C56 H56B 110.3 . .
C55 C56 H56B 110.3 . .
H56A C56 H56B 108.5 . .
C9 C57 H57A 109.5 . .
C9 C57 H57B 109.5 . .
H57A C57 H57B 109.5 . .
C9 C57 H57C 109.5 . .
H57A C57 H57C 109.5 . .
H57B C57 H57C 109.5 . .
O3 C58 C61A 106.7(8) . .
O3 C58 H58A 110.4 . .
C61A C58 H58A 110.4 . .
O3 C58 H58B 110.4 . .
C61A C58 H58B 110.4 . .
H58A C58 H58B 108.6 . .
O3 C59A C60A 105.8(14) . .
O3 C59A H59A 110.6 . .
C60A C59A H59A 110.6 . .
O3 C59A H59B 110.6 . .
C60A C59A H59B 110.6 . .
H59A C59A H59B 108.7 . .
C61A C60A C59A 106(2) . .
C61A C60A H60A 110.6 . .
C59A C60A H60A 110.6 . .
C61A C60A H60B 110.6 . .
C59A C60A H60B 110.6 . .
H60A C60A H60B 108.7 . .
C60A C61A C58 107.6(15) . .
C60A C61A H61A 110.2 . .
C58 C61A H61A 110.2 . .
C60A C61A H61B 110.2 . .
C58 C61A H61B 110.2 . .
H61A C61A H61B 108.5 . .
H60C C60B H60D 109.8 . .
U1 N1 U2 159.4(3) . .
C53A O1 C56 104.0(9) . .
C56 O1 C53B 108.5(16) . .
C53A O1 Na1 126.9(9) . .
C56 O1 Na1 129.1(5) . .
C53B O1 Na1 118.1(19) . .
C49A O2 C52 103.5(9) . .
C52 O2 C49B 109.3(14) . .
C49A O2 Na1 128.4(8) . .
C52 O2 Na1 127.6(5) . .
C49B O2 Na1 119.1(15) . .
C58 O3 C59A 108.6(7) . .
C58 O3 Na1 122.2(5) . .
C59A O3 Na1 129.0(6) . .
O2 Na1 O2 180.0 2_655 .
O2 Na1 O1 89.8(2) 2_655 .
O2 Na1 O1 90.2(2) . .
O2 Na1 O1 90.2(2) 2_655 2_655
O2 Na1 O1 89.8(2) . 2_655
O1 Na1 O1 180.0(2) . 2_655
O2 Na1 O3 90.5(2) 2_655 2_655
O2 Na1 O3 89.5(2) . 2_655
O1 Na1 O3 87.9(2) . 2_655
O1 Na1 O3 92.1(2) 2_655 2_655
O2 Na1 O3 89.5(2) 2_655 .
O2 Na1 O3 90.5(2) . .
O1 Na1 O3 92.1(2) . .
O1 Na1 O3 87.9(2) 2_655 .
O3 Na1 O3 180.0 2_655 .
C22 Si1 C5 115.1(4) . .
C22 Si1 C23 106.6(5) . .
C5 Si1 C23 105.5(4) . .
C22 Si1 C21 108.7(5) . .
C5 Si1 C21 111.7(4) . .
C23 Si1 C21 108.9(5) . .
C20 Si2 C18 108.2(5) . .
C20 Si2 C19 108.1(5) . .
C18 Si2 C19 105.8(5) . .
C20 Si2 C8 113.6(4) . .
C18 Si2 C8 107.8(4) . .
C19 Si2 C8 112.9(4) . .
C36B Si3 C37B 130.2(19) . .
C38A Si3 C37A 119.4(11) . .
C36B Si3 C32 111.6(9) . .
C38A Si3 C32 111.2(6) . .
C37B Si3 C32 111.9(16) . .
C37A Si3 C32 113.9(10) . .
C38A Si3 C36A 104.9(10) . .
C37A Si3 C36A 92.8(12) . .
C32 Si3 C36A 112.6(6) . .
C36B Si3 C38B 105.9(15) . .
C37B Si3 C38B 87.0(17) . .
C32 Si3 C38B 102.6(9) . .
C27 Si4 C34 106.0(4) . .
C27 Si4 C35 113.3(4) . .
C34 Si4 C35 107.9(6) . .
C27 Si4 C33 113.9(4) . .
C34 Si4 C33 106.5(6) . .
C35 Si4 C33 108.8(5) . .
N1 U1 C1 101.0(2) . .
N1 U1 C4 99.6(2) . .
C1 U1 C4 77.8(2) . .
N1 U1 C3 82.8(2) . .
C1 U1 C3 57.1(2) . .
C4 U1 C3 30.0(2) . .
N1 U1 C2 83.1(2) . .
C1 U1 C2 29.7(2) . .
C4 U1 C2 57.6(2) . .
C3 U1 C2 30.3(2) . .
N1 U1 C13 91.8(2) . .
C1 U1 C13 112.4(2) . .
C4 U1 C13 163.1(2) . .
C3 U1 C13 166.5(2) . .
C2 U1 C13 136.9(2) . .
N1 U1 C6 155.7(2) . .
C1 U1 C6 76.46(19) . .
C4 U1 C6 56.2(2) . .
C3 U1 C6 75.6(2) . .
C2 U1 C6 83.7(2) . .
C13 U1 C6 111.7(2) . .
N1 U1 C14 74.5(2) . .
C1 U1 C14 138.2(2) . .
C4 U1 C14 143.9(2) . .
C3 U1 C14 154.5(2) . .
C2 U1 C14 150.8(2) . .
C13 U1 C14 29.4(2) . .
C6 U1 C14 123.59(19) . .
N1 U1 C5 126.8(2) . .
C1 U1 C5 86.3(2) . .
C4 U1 C5 30.1(2) . .
C3 U1 C5 57.3(2) . .
C2 U1 C5 78.2(2) . .
C13 U1 C5 134.1(2) . .
C6 U1 C5 29.9(2) . .
C14 U1 C5 130.37(19) . .
N1 U1 C9 90.9(2) . .
C1 U1 C9 158.4(2) . .
C4 U1 C9 118.2(2) . .
C3 U1 C9 143.3(2) . .
C2 U1 C9 171.7(2) . .
C13 U1 C9 48.7(2) . .
C6 U1 C9 99.8(2) . .
C14 U1 C9 29.4(2) . .
C5 U1 C9 101.0(2) . .
N1 U1 C11 120.3(2) . .
C1 U1 C11 110.1(2) . .
C4 U1 C11 135.5(2) . .
C3 U1 C11 156.6(2) . .
C2 U1 C11 139.7(3) . .
C13 U1 C11 29.5(2) . .
C6 U1 C11 82.4(2) . .
C14 U1 C11 48.4(2) . .
C5 U1 C11 105.5(2) . .
C9 U1 C11 48.5(2) . .
N1 U1 C8 129.3(2) . .
C1 U1 C8 30.2(2) . .
C4 U1 C8 84.9(2) . .
C3 U1 C8 76.8(2) . .
C2 U1 C8 56.8(2) . .
C13 U1 C8 97.5(2) . .
C6 U1 C8 56.08(19) . .
C14 U1 C8 126.9(2) . .
C5 U1 C8 77.76(19) . .
C9 U1 C8 131.3(2) . .
C11 U1 C8 84.3(2) . .
N1 U2 C28 104.4(2) . .
N1 U2 C31 95.9(2) . .
C28 U2 C31 78.5(2) . .
N1 U2 C29 85.2(2) . .
C28 U2 C29 30.1(2) . .
C31 U2 C29 57.2(2) . .
N1 U2 C30 82.0(2) . .
C28 U2 C30 56.9(2) . .
C31 U2 C30 30.2(2) . .
C29 U2 C30 29.4(2) . .
N1 U2 C32 122.4(2) . .
C28 U2 C32 87.0(2) . .
C31 U2 C32 30.4(2) . .
C29 U2 C32 77.9(2) . .
C30 U2 C32 57.5(2) . .
N1 U2 C47 92.8(2) . .
C28 U2 C47 109.8(3) . .
C31 U2 C47 166.0(2) . .
C29 U2 C47 134.7(2) . .
C30 U2 C47 163.3(2) . .
C32 U2 C47 136.5(2) . .
N1 U2 C25 151.8(2) . .
C28 U2 C25 76.8(2) . .
C31 U2 C25 56.3(2) . .
C29 U2 C25 83.0(2) . .
C30 U2 C25 75.2(2) . .
C32 U2 C25 29.8(2) . .
C47 U2 C25 113.6(2) . .
N1 U2 C48 75.2(2) . .
C28 U2 C48 136.5(3) . .
C31 U2 C48 144.8(3) . .
C29 U2 C48 150.9(3) . .
C30 U2 C48 155.9(2) . .
C32 U2 C48 130.9(3) . .
C47 U2 C48 29.4(3) . .
C25 U2 C48 123.7(2) . .
N1 U2 C44 91.3(2) . .
C28 U2 C44 154.2(2) . .
C31 U2 C44 120.6(2) . .
C29 U2 C44 175.5(2) . .
C30 U2 C44 147.3(2) . .
C32 U2 C44 101.9(2) . .
C47 U2 C44 48.1(3) . .
C25 U2 C44 98.9(2) . .
C48 U2 C44 29.0(3) . .
N1 U2 C27 133.4(2) . .
C28 U2 C27 30.2(2) . .
C31 U2 C27 85.4(2) . .
C29 U2 C27 56.7(2) . .
C30 U2 C27 76.2(2) . .
C32 U2 C27 78.1(2) . .
C47 U2 C27 96.5(2) . .
C25 U2 C27 56.3(2) . .
C48 U2 C27 125.7(2) . .
C44 U2 C27 127.7(2) . .
N1 U2 C26 159.8(2) . .
C28 U2 C26 56.2(2) . .
C31 U2 C26 75.7(2) . .
C29 U2 C26 74.8(2) . .
C30 U2 C26 81.8(2) . .
C32 U2 C26 56.5(2) . .
C47 U2 C26 99.3(2) . .
C25 U2 C26 29.07(19) . .
C48 U2 C26 122.1(2) . .
C44 U2 C26 108.8(2) . .
C27 U2 C26 29.3(2) . .

loop_
_geom_bond_atom_site_label_1
_geom_bond_atom_site_label_2
_geom_bond_distance
_geom_bond_site_symmetry_2
C1 C2 1.385(11) .
C1 C8 1.438(10) .
C1 U1 2.700(7) .
C1 H1 0.9500 .
C2 C3 1.414(11) .
C2 U1 2.707(7) .
C2 H2 0.9500 .
C3 C4 1.400(10) .
C3 U1 2.706(7) .
C3 H3 0.9500 .
C4 C5 1.420(9) .
C4 U1 2.706(7) .
C4 H4 0.9500 .
C5 C6 1.421(9) .
C5 Si1 1.872(7) .
C5 U1 2.762(6) .
C6 C7 1.391(9) .
C6 U1 2.755(6) .
C6 H6 0.9500 .
C7 C8 1.413(9) .
C7 U1 2.804(6) .
C7 H7 0.9500 .
C8 Si2 1.889(7) .
C8 U1 2.804(6) .
C9 C14 1.404(10) .
C9 C10 1.432(12) .
C9 C57 1.504(11) .
C9 U1 2.784(7) .
C10 C11 1.399(13) .
C10 C16A 1.53(2) .
C10 C16B 1.56(2) .
C10 U1 2.842(7) .
C11 C13 1.415(11) .
C11 C17B 1.48(2) .
C11 C17A 1.56(2) .
C11 U1 2.804(7) .
C12 C13 1.513(11) .
C12 H12A 0.9800 .
C12 H12B 0.9800 .
C12 H12C 0.9800 .
C13 C14 1.397(10) .
C13 U1 2.751(7) .
C14 C15 1.514(10) .
C14 U1 2.754(7) .
C15 H15A 0.9800 .
C15 H15B 0.9800 .
C15 H15C 0.9800 .
C16A H16A 0.9800 .
C16A H16B 0.9800 .
C16A H16C 0.9800 .
C17A H17A 0.9800 .
C17A H17B 0.9800 .
C17A H17C 0.9800 .
C16B H16D 0.9800 .
C16B H16E 0.9800 .
C16B H16F 0.9800 .
C17B H17D 0.9800 .
C17B H17E 0.9800 .
C17B H17F 0.9800 .
C18 Si2 1.872(9) .
C18 H18A 0.9800 .
C18 H18B 0.9800 .
C18 H18C 0.9800 .
C19 Si2 1.883(11) .
C19 H19A 0.9800 .
C19 H19B 0.9800 .
C19 H19C 0.9800 .
C20 Si2 1.846(9) .
C20 H20A 0.9800 .
C20 H20B 0.9800 .
C20 H20C 0.9800 .
C21 Si1 1.881(9) .
C21 H21A 0.9800 .
C21 H21B 0.9800 .
C21 H21C 0.9800 .
C22 Si1 1.854(10) .
C22 H22A 0.9800 .
C22 H22B 0.9800 .
C22 H22C 0.9800 .
C23 Si1 1.871(9) .
C23 H23A 0.9800 .
C23 H23B 0.9800 .
C23 H23C 0.9800 .
C25 C26 1.402(9) .
C25 C32 1.417(9) .
C25 U2 2.768(6) .
C25 H25 0.9500 .
C26 C27 1.424(10) .
C26 U2 2.815(7) .
C26 H26 0.9500 .
C27 C28 1.436(10) .
C27 Si4 1.867(8) .
C27 U2 2.813(7) .
C28 C29 1.405(10) .
C28 U2 2.689(7) .
C28 H28 0.9500 .
C29 C30 1.383(11) .
C29 U2 2.719(6) .
C29 H29 0.9500 .
C30 C31 1.421(11) .
C30 U2 2.735(6) .
C30 H30 0.9500 .
C31 C32 1.430(10) .
C31 U2 2.713(7) .
C31 H31 0.9500 .
C32 Si3 1.881(7) .
C32 U2 2.745(7) .
C33 Si4 1.878(10) .
C33 H33A 0.9800 .
C33 H33B 0.9800 .
C33 H33C 0.9800 .
C34 Si4 1.871(10) .
C34 H34A 0.9800 .
C34 H34B 0.9800 .
C34 H34C 0.9800 .
C35 Si4 1.875(10) .
C35 H35A 0.9800 .
C35 H35B 0.9800 .
C35 H35C 0.9800 .
C37A Si3 1.86(3) .
C37A H37A 0.9800 .
C37A H37B 0.9800 .
C37A H37C 0.9800 .
C36A Si3 1.94(2) .
C36A H36A 0.9800 .
C36A H36B 0.9800 .
C36A H36C 0.9800 .
C38A Si3 1.810(19) .
C38A H38A 0.9800 .
C38A H38B 0.9800 .
C38A H38C 0.9800 .
C37B Si3 1.82(5) .
C37B H37D 0.9800 .
C37B H37E 0.9800 .
C37B H37F 0.9800 .
C36B Si3 1.70(3) .
C36B H36D 0.9800 .
C36B H36E 0.9800 .
C36B H36F 0.9800 .
C38B Si3 1.94(3) .
C38B H38D 0.9800 .
C38B H38E 0.9800 .
C38B H38F 0.9800 .
C39A C44 1.55(3) .
C39A H39A 0.9800 .
C39A H39B 0.9800 .
C39A H39C 0.9800 .
C43A C48 1.57(3) .
C43A H43A 0.9800 .
C43A H43B 0.9800 .
C43A H43C 0.9800 .
C39B C44 1.548(18) .
C39B H39D 0.9800 .
C39B H39E 0.9800 .
C39B H39F 0.9800 .
C43B C48 1.52(2) .
C43B H43D 0.9800 .
C43B H43E 0.9800 .
C43B H43F 0.9800 .
C40 C45 1.505(11) .
C40 H40A 0.9800 .
C40 H40B 0.9800 .
C40 H40C 0.9800 .
C41 C46 1.517(11) .
C41 H41A 0.9800 .
C41 H41B 0.9800 .
C41 H41C 0.9800 .
C42 C47 1.504(12) .
C42 H42A 0.9800 .
C42 H42B 0.9800 .
C42 H42C 0.9800 .
C44 C45 1.392(12) .
C44 C48 1.399(13) .
C44 U2 2.814(7) .
C45 C46 1.403(11) .
C45 U2 2.851(7) .
C46 C47 1.406(11) .
C46 U2 2.820(7) .
C47 C48 1.400(13) .
C47 U2 2.754(7) .
C48 U2 2.769(7) .
C49A O2 1.392(16) .
C49A C50A 1.527(19) .
C49A H49A 0.9900 .
C49A H49B 0.9900 .
C50A C51 1.512(15) .
C50A H50A 0.9900 .
C50A H50B 0.9900 .
C49B O2 1.52(3) .
C49B H49C 0.9900 .
C49B H49D 0.9900 .
C51 C52 1.516(14) .
C51 H51A 0.9900 .
C51 H51B 0.9900 .
C52 O2 1.427(10) .
C52 H52A 0.9900 .
C52 H52B 0.9900 .
C53A O1 1.396(19) .
C53A C54A 1.49(2) .
C53A H53A 0.9900 .
C53A H53B 0.9900 .
C54A C55 1.471(14) .
C54A H54A 0.9900 .
C54A H54B 0.9900 .
C53B O1 1.50(5) .
C53B H53C 0.9900 .
C53B H53D 0.9900 .
C55 C56 1.478(13) .
C55 H55A 0.9900 .
C55 H55B 0.9900 .
C56 O1 1.429(10) .
C56 H56A 0.9900 .
C56 H56B 0.9900 .
C57 H57A 0.9800 .
C57 H57B 0.9800 .
C57 H57C 0.9800 .
C58 O3 1.420(11) .
C58 C61A 1.486(13) .
C58 H58A 0.9900 .
C58 H58B 0.9900 .
C59A O3 1.422(12) .
C59A C60A 1.50(3) .
C59A H59A 0.9900 .
C59A H59B 0.9900 .
C60A C61A 1.38(3) .
C60A H60A 0.9900 .
C60A H60B 0.9900 .
C61A H61A 0.9900 .
C61A H61B 0.9900 .
C60B H60C 0.9900 .
C60B H60D 0.9900 .
N1 U1 2.063(5) .
N1 U2 2.066(5) .
O1 Na1 2.356(5) .
O2 Na1 2.347(5) .
O3 Na1 2.431(5) .
Na1 O2 2.347(5) 2_655
Na1 O1 2.356(5) 2_655
Na1 O3 2.431(5) 2_655

loop_
_geom_torsion_atom_site_label_1
_geom_torsion_atom_site_label_2
_geom_torsion_atom_site_label_3
_geom_torsion_atom_site_label_4
_geom_torsion
C8 C1 C2 C3 -6.0(16)
U1 C1 C2 C3 49.7(9)
C8 C1 C2 U1 -55.7(9)
C1 C2 C3 C4 -1.4(15)
U1 C2 C3 C4 48.3(8)
C1 C2 C3 U1 -49.7(9)
C2 C3 C4 C5 3.5(15)
U1 C3 C4 C5 51.7(8)
C2 C3 C4 U1 -48.3(8)
C3 C4 C5 C6 1.1(13)
U1 C4 C5 C6 52.2(7)
C3 C4 C5 Si1 171.3(7)
U1 C4 C5 Si1 -137.7(4)
C3 C4 C5 U1 -51.1(8)
C4 C5 C6 C7 -0.4(13)
Si1 C5 C6 C7 -170.1(6)
U1 C5 C6 C7 51.1(8)
C4 C5 C6 U1 -51.4(7)
Si1 C5 C6 U1 138.8(4)
C5 C6 C7 C8 -5.8(14)
U1 C6 C7 C8 44.6(8)
C5 C6 C7 U1 -50.4(8)
C6 C7 C8 C1 4.1(13)
U1 C7 C8 C1 48.3(7)
C6 C7 C8 Si2 171.7(6)
U1 C7 C8 Si2 -144.1(4)
C6 C7 C8 U1 -44.1(8)
C2 C1 C8 C7 4.7(14)
U1 C1 C8 C7 -49.8(7)
C2 C1 C8 Si2 -163.4(8)
U1 C1 C8 Si2 142.0(4)
C2 C1 C8 U1 54.6(9)
C14 C9 C10 C11 2.7(8)
C57 C9 C10 C11 172.2(7)
U1 C9 C10 C11 -66.3(5)
C14 C9 C10 C16A -169.9(9)
C57 C9 C10 C16A -0.3(13)
U1 C9 C10 C16A 121.1(9)
C14 C9 C10 C16B -164.0(14)
C57 C9 C10 C16B 5.6(19)
U1 C9 C10 C16B 127.0(15)
C14 C9 C10 U1 69.0(5)
C57 C9 C10 U1 -121.5(8)
C9 C10 C11 C13 -1.8(8)
C16A C10 C11 C13 168.0(13)
C16B C10 C11 C13 168.8(10)
U1 C10 C11 C13 -67.4(5)
C9 C10 C11 C17B -169.1(11)
C16A C10 C11 C17B 0.7(18)
C16B C10 C11 C17B 1.6(15)
U1 C10 C11 C17B 125.4(10)
C9 C10 C11 C17A -168.5(12)
C16A C10 C11 C17A 1(2)
C16B C10 C11 C17A 2.2(17)
U1 C10 C11 C17A 126.0(13)
C9 C10 C11 U1 65.6(5)
C16A C10 C11 U1 -124.7(14)
C16B C10 C11 U1 -123.8(10)
C10 C11 C13 C14 0.3(8)
C17B C11 C13 C14 162.9(14)
C17A C11 C13 C14 170.4(9)
U1 C11 C13 C14 -69.8(5)
C10 C11 C13 C12 -175.0(7)
C17B C11 C13 C12 -12.4(18)
C17A C11 C13 C12 -4.9(13)
U1 C11 C13 C12 114.9(7)
C10 C11 C13 U1 70.1(5)
C17B C11 C13 U1 -127.3(15)
C17A C11 C13 U1 -119.8(9)
C11 C13 C14 C9 1.4(8)
C12 C13 C14 C9 176.6(7)
U1 C13 C14 C9 -69.7(5)
C11 C13 C14 C15 -170.6(6)
C12 C13 C14 C15 4.7(12)
U1 C13 C14 C15 118.3(7)
C11 C13 C14 U1 71.1(5)
C12 C13 C14 U1 -113.6(7)
C10 C9 C14 C13 -2.5(8)
C57 C9 C14 C13 -171.9(7)
U1 C9 C14 C13 68.8(5)
C10 C9 C14 C15 169.6(7)
C57 C9 C14 C15 0.2(12)
U1 C9 C14 C15 -119.1(7)
C10 C9 C14 U1 -71.3(5)
C57 C9 C14 U1 119.3(8)
C32 C25 C26 C27 3.5(15)
U2 C25 C26 C27 -44.7(9)
C32 C25 C26 U2 48.3(8)
C25 C26 C27 C28 -2.6(14)
U2 C26 C27 C28 -46.9(7)
C25 C26 C27 Si4 -171.0(7)
U2 C26 C27 Si4 144.8(5)
C25 C26 C27 U2 44.2(8)
C26 C27 C28 C29 -9.5(14)
Si4 C27 C28 C29 159.5(7)
U2 C27 C28 C29 -58.1(8)
C26 C27 C28 U2 48.7(8)
Si4 C27 C28 U2 -142.4(4)
C27 C28 C29 C30 11.2(15)
U2 C28 C29 C30 -48.2(9)
C27 C28 C29 U2 59.4(8)
C28 C29 C30 C31 1.8(16)
U2 C29 C30 C31 -45.7(9)
C28 C29 C30 U2 47.6(9)
C29 C30 C31 C32 -6.7(15)
U2 C30 C31 C32 -52.7(8)
C29 C30 C31 U2 45.9(9)
C26 C25 C32 C31 4.2(14)
U2 C25 C32 C31 53.3(7)
C26 C25 C32 Si3 173.7(7)
U2 C25 C32 Si3 -137.1(5)
C26 C25 C32 U2 -49.1(8)
C30 C31 C32 C25 -1.7(14)
U2 C31 C32 C25 -54.2(7)
C30 C31 C32 Si3 -171.6(7)
U2 C31 C32 Si3 135.9(4)
C30 C31 C32 U2 52.5(8)
C48 C44 C45 C46 -0.4(8)
C39A C44 C45 C46 -176.1(10)
C39B C44 C45 C46 -165.8(11)
U2 C44 C45 C46 67.5(5)
C48 C44 C45 C40 170.1(7)
C39A C44 C45 C40 -5.6(13)
C39B C44 C45 C40 4.8(15)
U2 C44 C45 C40 -122.0(7)
C48 C44 C45 U2 -67.9(5)
C39A C44 C45 U2 116.4(10)
C39B C44 C45 U2 126.8(12)
C44 C45 C46 C47 -0.7(8)
C40 C45 C46 C47 -171.0(7)
U2 C45 C46 C47 66.7(5)
C44 C45 C46 C41 169.8(7)
C40 C45 C46 C41 -0.6(12)
U2 C45 C46 C41 -122.9(7)
C44 C45 C46 U2 -67.4(5)
C40 C45 C46 U2 122.3(8)
C45 C46 C47 C48 1.4(8)
C41 C46 C47 C48 -169.1(7)
U2 C46 C47 C48 70.9(5)
C45 C46 C47 C42 173.9(8)
C41 C46 C47 C42 3.4(12)
U2 C46 C47 C42 -116.7(8)
C45 C46 C47 U2 -69.4(5)
C41 C46 C47 U2 120.0(7)
C45 C44 C48 C47 1.3(8)
C39A C44 C48 C47 174.8(15)
C39B C44 C48 C47 169.7(8)
U2 C44 C48 C47 -69.0(5)
C45 C44 C48 C43B -169.2(11)
C39A C44 C48 C43B 4(2)
C39B C44 C48 C43B -0.8(15)
U2 C44 C48 C43B 120.6(12)
C45 C44 C48 C43A -171.4(11)
C39A C44 C48 C43A 2(2)
C39B C44 C48 C43A -3.0(13)
U2 C44 C48 C43A 118.3(11)
C45 C44 C48 U2 70.2(5)
C39A C44 C48 U2 -116.3(16)
C39B C44 C48 U2 -121.4(8)
C46 C47 C48 C44 -1.7(8)
C42 C47 C48 C44 -173.9(8)
U2 C47 C48 C44 70.7(5)
C46 C47 C48 C43B 170.9(8)
C42 C47 C48 C43B -1.3(13)
U2 C47 C48 C43B -116.7(8)
C46 C47 C48 C43A 168.0(15)
C42 C47 C48 C43A -4.2(19)
U2 C47 C48 C43A -119.7(16)
C46 C47 C48 U2 -72.4(5)
C42 C47 C48 U2 115.4(8)
O2 C49A C50A C51 26.0(18)
C49A C50A C51 C52 -0.2(15)
C50A C51 C52 O2 -24.6(12)
O1 C53A C54A C55 -24(3)
C53A C54A C55 C56 4(2)
C54A C55 C56 O1 17.5(12)
O3 C59A C60A C61A -23(2)
C59A C60A C61A C58 23(2)
O3 C58 C61A C60A -15(2)
C54A C53A O1 C56 35(3)
C54A C53A O1 C53B -69(5)
C54A C53A O1 Na1 -145.9(11)
C55 C56 O1 C53A -33(2)
C55 C56 O1 C53B -7(3)
C55 C56 O1 Na1 148.4(7)
C50A C49A O2 C52 -42.8(17)
C50A C49A O2 C49B 63(3)
C50A C49A O2 Na1 144.5(9)
C51 C52 O2 C49A 41.6(14)
C51 C52 O2 C49B 11(2)
C51 C52 O2 Na1 -145.6(7)
C61A C58 O3 C59A 0.0(14)
C61A C58 O3 Na1 175.2(8)
C60A C59A O3 C58 13.5(19)
C60A C59A O3 Na1 -161.3(14)
C4 C5 Si1 C22 175.7(6)
C6 C5 Si1 C22 -12.8(7)
U1 C5 Si1 C22 86.2(7)
C4 C5 Si1 C23 -67.1(6)
C6 C5 Si1 C23 104.4(6)
U1 C5 Si1 C23 -156.6(6)
C4 C5 Si1 C21 51.0(6)
C6 C5 Si1 C21 -137.5(6)
U1 C5 Si1 C21 -38.4(7)
C7 C8 Si2 C20 125.9(6)
C1 C8 Si2 C20 -64.2(7)
U1 C8 Si2 C20 22.8(8)
C7 C8 Si2 C18 -114.2(6)
C1 C8 Si2 C18 55.7(6)
U1 C8 Si2 C18 142.7(7)
C7 C8 Si2 C19 2.3(7)
C1 C8 Si2 C19 172.2(6)
U1 C8 Si2 C19 -100.8(7)
C25 C32 Si3 C36B 147.5(14)
C31 C32 Si3 C36B -41.1(14)
U2 C32 Si3 C36B 48.8(14)
C25 C32 Si3 C38A -130.7(10)
C31 C32 Si3 C38A 40.7(11)
U2 C32 Si3 C38A 130.6(10)
C25 C32 Si3 C37B -7.6(15)
C31 C32 Si3 C37B 163.8(15)
U2 C32 Si3 C37B -106.3(15)
C25 C32 Si3 C37A 7.7(11)
C31 C32 Si3 C37A 179.1(11)
U2 C32 Si3 C37A -91.0(11)
C25 C32 Si3 C36A 111.8(9)
C31 C32 Si3 C36A -76.8(9)
U2 C32 Si3 C36A 13.1(9)
C25 C32 Si3 C38B -99.5(12)
C31 C32 Si3 C38B 71.9(12)
U2 C32 Si3 C38B 161.8(12)
C26 C27 Si4 C34 110.9(7)
C28 C27 Si4 C34 -59.6(7)
U2 C27 Si4 C34 -144.5(7)
C26 C27 Si4 C35 -130.9(6)
C28 C27 Si4 C35 58.6(7)
U2 C27 Si4 C35 -26.3(8)
C26 C27 Si4 C33 -5.8(7)
C28 C27 Si4 C33 -176.4(6)
U2 C27 Si4 C33 98.7(7)
